data_1571335
loop_
_publ_author_name
'Saleh, Nidal'
'Sucre-Rosales, Estefan&#xed;a'
'Zinna, Francesco'
'Besnard, C&#xe9;line'
'Vauthey, Eric'
'Lacour, J&#xe9;r&#xf4;me'

_publ_section_title
;
 Axially-chiral boramidine for detailed (chir)optical studies.
;
_journal_issue 17
_journal_name_full 'Chemical science'
_journal_page_first 6530
_journal_page_last 6535
_journal_paper_doi 10.1039/d4sc00870g
_journal_volume 15
_journal_year 2024
_chemical_absolute_configuration ad
_chemical_formula_moiety 'C17 H16 N2'
_chemical_formula_sum 'C17 H16 N2'
_chemical_formula_weight 248.32
_space_group_crystal_system orthorhombic
_space_group_IT_number 18
_space_group_name_Hall 'P 2 2ab'
_space_group_name_H-M_alt 'P 21 21 2'
_atom_sites_solution_hydrogens mixed
_atom_sites_solution_primary dual
_audit_creation_date 2023-11-29
_audit_creation_method
;
Olex2 1.5
(compiled 2023.08.24 svn.re1ec1418 for OlexSys, GUI svn.r6817)
;
_audit_update_record
;
2023-12-21 deposited with the CCDC.	2024-03-26 downloaded from the CCDC.
;
_cell_angle_alpha 90
_cell_angle_beta 90
_cell_angle_gamma 90
_cell_formula_units_Z 8
_cell_length_a 25.8699(2)
_cell_length_b 14.53966(15)
_cell_length_c 7.44906(8)
_cell_measurement_reflns_used 50782
_cell_measurement_temperature 100.00(11)
_cell_measurement_theta_max 73.5160
_cell_measurement_theta_min 3.3990
_cell_volume 2801.89(5)
_computing_cell_refinement 'CrysAlisPro 1.171.42.100a (Rigaku OD, 2023)'
_computing_data_collection 'CrysAlisPro 1.171.42.100a (Rigaku OD, 2023)'
_computing_data_reduction 'CrysAlisPro 1.171.42.100a (Rigaku OD, 2023)'
_computing_molecular_graphics 'Olex2 1.5 (Dolomanov et al., 2009)'
_computing_publication_material 'Olex2 1.5 (Dolomanov et al., 2009)'
_computing_structure_refinement 'SHELXL 2019/2 (Sheldrick, 2015)'
_computing_structure_solution 'SHELXT  (Sheldrick, 2015)'
_diffrn_ambient_environment N~2~
_diffrn_ambient_temperature 100.00(11)
_diffrn_detector 'Hybrid Pixel Array Detector'
_diffrn_detector_area_resol_mean 10.0000
_diffrn_detector_type 'HyPix-Arc 150'
_diffrn_measured_fraction_theta_full 1.000
_diffrn_measured_fraction_theta_max 0.980
_diffrn_measurement_details
;
List of Runs (angles in degrees, time in seconds):

  # Type    Start    End  Width  t~exp~   \w     \q     \k     \f   Frames
#--------------------------------------------------------------------------
  1  \w    -55.00 -18.00   0.50    6.00    --  -52.73   0.00 -60.00   74
  2  \w    -88.00 -24.00   0.50    6.00    --  -52.73   0.00-150.00  128
  3  \w    -76.00 -47.00   0.50    6.00    --  -52.73 125.00  30.00   58
  4  \w    -82.00 -22.00   0.50    6.00    --  -52.73 -15.00  90.00  120
  5  \w    -70.00 -38.00   0.50    6.00    --  -52.73 125.00  60.00   64
  6  \w    -78.00 -37.00   0.50    6.00    --  -52.73 125.00-180.00   82
  7  \w    -62.00 -36.00   0.50    6.00    --  -52.73 125.00  90.00   52
  8  \w     34.00  74.00   0.50    6.00    --   66.46 -94.00 -90.00   80
  9  \w     34.00  63.00   0.50    6.00    --   66.46 -94.00 120.00   58
 10  \w     38.00  66.00   0.50    6.00    --   66.46-125.00   0.00   56
 11  \w     37.00  73.00   0.50    6.00    --   66.46 -94.00  60.00   72
 12  \w     34.00  60.00   0.50    6.00    --   66.46 -94.00-180.00   52
 13  \w     29.00  70.00   0.50    6.00    --   66.46 -94.00   0.00   82
 14  \w     77.00 111.00   0.50    6.00    --   66.46  15.00 -30.00   68
 15  \w     42.00  68.00   0.50    6.00    --   66.46  15.00 -30.00   52
 16  \w     75.00 113.00   0.50    6.00    --   66.46  26.00  -5.00   76
 17  \w     29.00  55.00   0.50    6.00    --   66.46 -94.00  30.00   52
 18  \w     31.00  69.00   0.50    6.00    --   66.46 -94.00-150.00   76
 19  \w     68.00  93.00   0.50    6.00    --   66.46-125.00  90.00   50
 20  \w     71.00  97.00   0.50    6.00    --   69.88-125.00 150.00   52
 21  \w     41.00  68.00   0.50    6.00    --   69.88 -94.00 150.00   54
 22  \w     49.00  96.00   0.50    6.00    --   69.88  15.00-150.00   94
 23  \w     42.00  96.00   0.50    6.00    --   69.88-125.00 120.00  108
 24  \w     85.00 110.00   0.50    6.00    --   69.88  15.00 150.00   50
 25  \w     68.00  95.00   0.50    6.00    --   69.88   0.00-120.00   54
 26  \w     74.00  99.00   0.50    6.00    --   69.88-132.00 145.00   50
 27  \w     71.00 111.00   0.50    6.00    --   69.88  15.00 120.00   80
 28  \w     40.00  65.00   0.50    6.00    --   69.88  15.00 120.00   50
 29  \w     51.00  76.00   0.50    6.00    --   69.88  15.00 150.00   50
 30  \w      9.00  34.00   0.50    6.00    --    4.00  30.00 145.61   50
 31  \w      4.00  30.00   0.50    6.00    --   -4.00  33.00-152.91   52
 32  \w     12.00  39.00   0.50    6.00    --    8.00  29.00-149.92   54
 33  \w      1.00  27.00   0.50    6.00    --   -8.00  35.00  66.01   52
 34  \w      1.00  26.00   0.50    6.00    --   -8.00  35.00-108.57   50
 35  \w     11.00  37.00   0.50    6.00    --    8.00  29.00 119.23   52
 36  \w     14.00  40.00   0.50    6.00    --   12.00  28.00 -86.04   52
 37  \w     14.00  40.00   0.50    6.00    --   12.00  28.00 -15.15   52
 38  \w     -2.00  25.00   0.50    6.00    --  -12.00  36.00 -50.62   54
 39  \w     20.00  48.00   0.50    6.00    --   20.00  26.00  22.21   56
 40  \w     21.00  48.00   0.50    6.00    --   20.00  26.00  65.56   54
 41  \w     25.00  51.00   0.50    6.00    --   20.00  25.00-136.04   52
 42  \w    -12.00  13.00   0.50    6.00    --  -24.00  44.00   2.51   50
 43  \w    -51.00 -26.00   0.50    6.00    --  -32.00 -25.00 -48.28   50
 44  \w    -51.00 -26.00   0.50    6.00    --  -32.00 -25.00  13.94   50
 45  \w    -29.00  -3.00   0.50    6.00    --  -40.00  67.00  65.87   52
 46  \w     32.00  60.00   0.50    6.00    --   40.00  23.00 -86.02   56
 47  \w     34.00  59.00   0.50    6.00    --   48.00  23.00   0.75   50
 48  \w    -62.00 -37.00   0.50    6.00    --  -48.00 -23.00 -59.25   50
 49  \w    -62.00 -36.00   0.50    6.00    --  -48.00 -23.00-134.31   52
 50  \w    -78.00 -15.00   0.50    6.00    --  -52.73   0.00   0.00  126
 51  \w    -90.00 -37.00   0.50    6.00    --  -52.73   0.00 -90.00  106
 52  \w     41.00  69.00   0.50    6.00    --   56.00  22.00 -68.76   56
 53  \w     43.00  71.00   0.50    6.00    --   56.00  22.00  54.40   56
 54  \w    -70.00 -45.00   0.50    6.00    --  -60.00 -22.00  60.62   50
 55  \w    -70.00 -45.00   0.50    6.00    --  -60.00 -22.00  76.43   50
 56  \w    -71.00 -45.00   0.50    6.00    --  -60.50 -22.00   5.65   52
 57  \w    -50.00 -19.00   0.50    6.00    --  -60.50  61.00 -26.59   62
 58  \w    -49.00 -23.00   0.50    6.00    --  -60.50  45.00  47.63   52
 59  \w    -48.00 -22.00   0.50    6.00    --  -60.50  62.00  -4.04   52
 60  \w    -71.00 -45.00   0.50    6.00    --  -60.50 -22.00 179.33   52
 61  \w    -71.00 -46.00   0.50    6.00    --  -60.50 -22.00  -9.88   50
 62  \w    -48.00 -23.00   0.50    6.00    --  -60.50  66.00  98.25   50
 63  \w    -39.00 -14.00   0.50    6.00    --  -60.50  37.00  74.04   50
 64  \w     35.00  60.00   0.50    6.00    --   66.46-125.00 -90.00   50
 65  \w     67.00  93.00   0.50    6.00    --   66.46-125.00 -90.00   52
 66  \w     35.00  91.00   0.50    6.00    --   66.46-125.00 -30.00  112
 67  \w     38.00  64.00   0.50    6.00    --   66.46-125.00 120.00   52
 68  \w     68.00  93.00   0.50    6.00    --   66.46-125.00 150.00   50
 69  \w     35.00  61.00   0.50    6.00    --   66.46-125.00 150.00   52
 70  \w     35.00  61.00   0.50    6.00    --   69.88-125.00   0.00   52
 71  \w     33.00  62.00   0.50    6.00    --   69.88   0.00 -60.00   58
 72  \w     40.00  95.00   0.50    6.00    --   69.88   0.00 150.00  110
 73  \w     40.00  99.00   0.50    6.00    --   69.88   0.00  90.00  118
 74  \w     72.00  97.00   0.50    6.00    --   69.88-125.00   0.00   50
 75  \w     36.00  92.00   0.50    6.00    --   69.88   0.00  30.00  112
 76  \w     56.00  98.00   0.50    6.00    --   69.88   0.00 -30.00   84
 77  \w     39.00 100.00   0.50    6.00    --   69.88   0.00-150.00  122
 78  \w     72.00  97.00   0.50    6.00    --   69.88-125.00 -60.00   50
 79  \w     36.00  62.00   0.50    6.00    --   69.88-125.00 -60.00   52
 80  \w     69.00  95.00   0.50    6.00    --   69.88-125.00-150.00   52
 81  \w     35.00  61.00   0.50    6.00    --   69.88-125.00-150.00   52
 82  \w     65.00  90.00   0.50    6.00    --   69.88   0.00 -60.00   50
 83  \w     64.00 100.00   0.50    6.00    --   75.27-120.00  56.72   72
 84  \w     36.00  61.00   0.50    6.00    --   75.27-120.00  56.72   50
 85  \w     70.00 105.00   0.50    6.00    --   75.27-131.00-168.92   70
 86  \w     42.00  68.00   0.50    6.00    --   75.27-131.00-168.92   52
 87  \w     59.00 112.00   0.50    6.00    --   75.27  21.00  74.82  106
 88  \w     76.00 106.00   0.50    6.00    --   75.27-131.00  95.96   60
 89  \w     39.00  64.00   0.50    6.00    --   75.27-131.00  95.96   50
 90  \w     94.00 119.00   0.50    6.00    --   75.27  21.00 113.72   50
 91  \w     57.00  83.00   0.50    6.00    --   75.27  21.00 113.72   52
 92  \w     58.00 111.00   0.50    6.00    --   75.27  21.00-126.54  106
 93  \w     89.00 120.00   0.50    6.00    --   75.27  20.00-153.78   62
 94  \w     54.00  83.00   0.50    6.00    --   75.27  20.00-153.78   58
 95  \w     58.00  83.00   0.50    6.00    --   75.27  21.00  57.80   50
 96  \w     69.00 101.00   0.50    6.00    --   75.27  21.00  27.83   64
 97  \w     70.00  96.00   0.50    6.00    --   75.27-114.00 -89.35   52
 98  \w     37.00  98.00   0.50    6.00    --   75.27-118.00 -17.85  122
 99  \w     36.00  63.00   0.50    6.00    --   75.27-114.00 -89.35   54
100  \w     65.00  96.00   0.50    6.00    --   75.27  21.00 -40.79   62
101  \w     86.00 120.00   0.50    6.00    --   75.27  21.00-114.62   68
102  \w     57.00  83.00   0.50    6.00    --   75.27  20.00 178.08   52
103  \w     76.00 101.00   0.50    6.00    --   75.27-123.00-140.91   50
104  \w     60.00  85.00   0.50    6.00    --   75.27  21.00-114.62   50
105  \w     57.00  95.00   0.50    6.00    --   75.27  21.00   2.58   76
106  \w     50.00 101.00   0.50    6.00    --   75.27  19.00 -60.70  102
107  \w     34.00  60.00   0.50    6.00    --   75.27-123.00-140.91   52
108  \w     94.00 120.00   0.50    6.00    --   75.27  21.00 130.01   52
109  \w     54.00 104.00   0.50    6.00    --   75.27  20.00 -53.29  100
110  \w     60.00  85.00   0.50    6.00    --   75.27  21.00 130.01   50
;
_diffrn_measurement_device 'four-circle diffractometer'
_diffrn_measurement_device_type 'XtaLAB Synergy, Dualflex, HyPix-Arc 150'
_diffrn_measurement_method '\w scans'
_diffrn_orient_matrix_type 'CrysAlisPro convention (1999,Acta A55,543-557)'
_diffrn_orient_matrix_UB_11 0.0001445000
_diffrn_orient_matrix_UB_12 0.0018664000
_diffrn_orient_matrix_UB_13 -0.2067417000
_diffrn_orient_matrix_UB_21 0.0557637000
_diffrn_orient_matrix_UB_22 -0.0372640000
_diffrn_orient_matrix_UB_23 -0.0008131000
_diffrn_orient_matrix_UB_31 -0.0209133000
_diffrn_orient_matrix_UB_32 -0.0991780000
_diffrn_orient_matrix_UB_33 -0.0036780000
_diffrn_radiation_monochromator mirror
_diffrn_radiation_probe x-ray
_diffrn_radiation_type 'Cu K\a'
_diffrn_radiation_wavelength 1.54184
_diffrn_reflns_av_R_equivalents 0.0335
_diffrn_reflns_av_unetI/netI 0.0116
_diffrn_reflns_Laue_measured_fraction_full 1.000
_diffrn_reflns_Laue_measured_fraction_max 0.980
_diffrn_reflns_limit_h_max 32
_diffrn_reflns_limit_h_min -31
_diffrn_reflns_limit_k_max 14
_diffrn_reflns_limit_k_min -17
_diffrn_reflns_limit_l_max 9
_diffrn_reflns_limit_l_min -9
_diffrn_reflns_number 85307
_diffrn_reflns_point_group_measured_fraction_full 1.000
_diffrn_reflns_point_group_measured_fraction_max 0.977
_diffrn_reflns_theta_full 67.684
_diffrn_reflns_theta_max 73.875
_diffrn_reflns_theta_min 3.417
_diffrn_source 'micro-focus sealed X-ray tube'
_diffrn_source_type 'PhotonJet (Cu) X-ray Source'
_exptl_absorpt_coefficient_mu 0.538
_exptl_absorpt_correction_T_max 1.000
_exptl_absorpt_correction_T_min 0.844
_exptl_absorpt_correction_type gaussian
_exptl_absorpt_process_details
;
CrysAlisPro 1.171.42.100a (Rigaku Oxford Diffraction, 2023)
Numerical absorption correction based on gaussian integration over
a multifaceted crystal model
Empirical absorption correction using spherical harmonics,
implemented in SCALE3 ABSPACK scaling algorithm.
;
_exptl_crystal_colour colourless
_exptl_crystal_colour_primary colourless
_exptl_crystal_density_diffrn 1.177
_exptl_crystal_description prism
_exptl_crystal_F_000 1056
_exptl_crystal_size_max 0.158
_exptl_crystal_size_mid 0.071
_exptl_crystal_size_min 0.031
_refine_diff_density_max 0.144
_refine_diff_density_min -0.121
_refine_diff_density_rms 0.028
_refine_ls_abs_structure_details
;
 Flack x determined using 2246 quotients [(I+)-(I-)]/[(I+)+(I-)]
 (Parsons, Flack and Wagner, Acta Cryst. B69 (2013) 249-259).
 The resonant scattering is weak for this sample (Friedif 12) 
 as reflected by the large error of the refined Flack parameter (-0.1(4)). 
 However, all indicators confirm the absolute structure (Hooft -0.05(6) 
 with P3(true)=1 and the post refinement Parsons-Flack 
 x determined using 2246 quotients is -0.03(7)  
;
_refine_ls_abs_structure_Flack -0.03(7)
_refine_ls_extinction_coef 0.00139(18)
_refine_ls_extinction_expression Fc^*^=kFc[1+0.001xFc^2^\l^3^/sin(2\q)]^-1/4^
_refine_ls_extinction_method 'SHELXL-2019/2 (Sheldrick 2019)'
_refine_ls_goodness_of_fit_ref 1.074
_refine_ls_hydrogen_treatment mixed
_refine_ls_matrix_type full
_refine_ls_number_parameters 364
_refine_ls_number_reflns 5555
_refine_ls_number_restraints 0
_refine_ls_restrained_S_all 1.074
_refine_ls_R_factor_all 0.0301
_refine_ls_R_factor_gt 0.0292
_refine_ls_shift/su_max 0.001
_refine_ls_shift/su_mean 0.000
_refine_ls_structure_factor_coef Fsqd
_refine_ls_weighting_details 'w=1/[\s^2^(Fo^2^)+(0.0396P)^2^+0.4160P] where P=(Fo^2^+2Fc^2^)/3'
_refine_ls_weighting_scheme calc
_refine_ls_wR_factor_gt 0.0752
_refine_ls_wR_factor_ref 0.0759
_reflns_Friedel_coverage 0.746
_reflns_Friedel_fraction_full 1.000
_reflns_Friedel_fraction_max 0.973
_reflns_number_gt 5436
_reflns_number_total 5555
_reflns_threshold_expression 'I > 2\s(I)'
_cod_data_source_file d4sc00870g2.cif
_cod_data_source_block nid_enantio
_cod_depositor_comments 'Adding full bibliography for 1571335.cif.'
_cod_database_code 1571335
_shelx_shelxl_version_number 2019/2
_chemical_oxdiff_formula 'C17 H16 N2'
_shelx_space_group_comment
;
The symmetry employed for this shelxl refinement is uniquely defined
by the following loop, which should always be used as a source of
symmetry information in preference to the above space-group names.
They are only intended as comments.
;
_olex2_refinement_description
;
1. Fixed Uiso
 At 1.2 times of:
  All C(H) groups
 At 1.5 times of:
  All C(H,H,H) groups
2.a Aromatic/amide H refined with riding coordinates:
 C4(H4), C5(H5), C13(H13), C18(H18), C5B(H5B), C16(H16), C17(H17), C4B(H4B),
 C18B(H18B), C12B(H12B), C15(H15), C13B(H13B), C15B(H15B), C12(H12), C17B(H17B),
  C16B(H16B)
2.b Idealised Me refined as rotating group:
 C11(H11D,H11E,H11F), C7B(H7BA,H7BB,H7BC), C7(H7A,H7B,H7C), C11B(H11A,H11B,H11C)
;
_olex2_submission_special_instructions 'No special instructions were received'
_oxdiff_exptl_absorpt_empirical_details
;
Empirical correction (ABSPACK) includes:
- Absorption correction using spherical harmonics
- Frame scaling
;
_oxdiff_exptl_absorpt_empirical_full_max 2.015
_oxdiff_exptl_absorpt_empirical_full_min 0.497

loop_
_space_group_symop_operation_xyz
'x, y, z'
'-x, -y, z'
'-x+1/2, y+1/2, -z'
'x+1/2, -y+1/2, -z'

loop_
_atom_site_label
_atom_site_type_symbol
_atom_site_fract_x
_atom_site_fract_y
_atom_site_fract_z
_atom_site_U_iso_or_equiv
_atom_site_adp_type
_atom_site_occupancy
_atom_site_site_symmetry_order
_atom_site_calc_flag
_atom_site_refinement_flags_posn
_atom_site_refinement_flags_adp
_atom_site_refinement_flags_occupancy
_atom_site_disorder_assembly
_atom_site_disorder_group
N1B N 0.69827(5) 0.38325(9) 0.86516(19) 0.0275(3) Uani 1 1 d . . . . .
N1 N 0.79450(5) 0.23301(9) 0.67366(19) 0.0282(3) Uani 1 1 d . . . . .
N3B N 0.76941(6) 0.43572(11) 0.7117(2) 0.0358(3) Uani 1 1 d . . . . .
C10 C 0.90664(6) 0.33335(11) 0.6930(2) 0.0278(3) Uani 1 1 d . . . . .
N3 N 0.71694(6) 0.18123(12) 0.7843(3) 0.0478(5) Uani 1 1 d . . . . .
C9 C 0.87183(6) 0.30297(11) 0.5662(2) 0.0253(3) Uani 1 1 d . . . . .
C9B C 0.62496(6) 0.31416(11) 1.0096(2) 0.0279(3) Uani 1 1 d . . . . .
C4 C 0.77610(6) 0.07182(11) 0.6512(2) 0.0295(4) Uani 1 1 d . . . . .
H4 H 0.753247 0.021802 0.672103 0.035 Uiso 1 1 calc R U . . .
C8B C 0.65417(6) 0.39920(11) 0.9572(2) 0.0269(3) Uani 1 1 d . . . . .
C2B C 0.72639(6) 0.45548(11) 0.8090(2) 0.0280(3) Uani 1 1 d . . . . .
C5 C 0.82288(7) 0.05790(11) 0.5704(2) 0.0293(4) Uani 1 1 d . . . . .
H5 H 0.832324 -0.002440 0.534096 0.035 Uiso 1 1 calc R U . . .
C8 C 0.84052(6) 0.21693(10) 0.5948(2) 0.0251(3) Uani 1 1 d . . . . .
C19 C 0.86196(6) 0.35511(11) 0.4075(2) 0.0262(3) Uani 1 1 d . . . . .
C6 C 0.85724(6) 0.13093(11) 0.5398(2) 0.0277(3) Uani 1 1 d . . . . .
C14 C 0.88793(6) 0.44061(11) 0.3818(2) 0.0279(3) Uani 1 1 d . . . . .
C2 C 0.76245(6) 0.16168(11) 0.7030(2) 0.0301(3) Uani 1 1 d . . . . .
C13 C 0.92273(6) 0.47138(11) 0.5160(2) 0.0307(4) Uani 1 1 d . . . . .
H13 H 0.939941 0.528647 0.501951 0.037 Uiso 1 1 calc R U . . .
C10B C 0.63562(6) 0.26851(12) 1.1673(2) 0.0316(4) Uani 1 1 d . . . . .
C18 C 0.82702(6) 0.32487(11) 0.2731(2) 0.0300(4) Uani 1 1 d . . . . .
H18 H 0.809149 0.268383 0.289111 0.036 Uiso 1 1 calc R U . . .
C19B C 0.58629(6) 0.28127(11) 0.8888(2) 0.0294(4) Uani 1 1 d . . . . .
C6B C 0.63555(6) 0.48621(12) 0.9967(2) 0.0310(4) Uani 1 1 d . . . . .
C5B C 0.66658(7) 0.56014(12) 0.9427(2) 0.0348(4) Uani 1 1 d . . . . .
H5B H 0.656115 0.621161 0.970160 0.042 Uiso 1 1 calc R U . . .
C16 C 0.84472(7) 0.46022(12) 0.0958(3) 0.0349(4) Uani 1 1 d . . . . .
H16 H 0.838982 0.495212 -0.010063 0.042 Uiso 1 1 calc R U . . .
C17 C 0.81851(7) 0.37543(12) 0.1208(3) 0.0342(4) Uani 1 1 d . . . . .
H17 H 0.795106 0.353786 0.032093 0.041 Uiso 1 1 calc R U . . .
C4B C 0.71176(7) 0.54597(11) 0.8509(2) 0.0317(4) Uani 1 1 d . . . . .
H4B H 0.732820 0.596453 0.816153 0.038 Uiso 1 1 calc R U . . .
C18B C 0.57650(7) 0.32379(12) 0.7211(3) 0.0345(4) Uani 1 1 d . . . . .
H18B H 0.595700 0.376791 0.687713 0.041 Uiso 1 1 calc R U . . .
C12B C 0.60613(7) 0.18883(12) 1.2112(3) 0.0376(4) Uani 1 1 d . . . . .
H12B H 0.613061 0.156980 1.319898 0.045 Uiso 1 1 calc R U . . .
C14B C 0.55716(6) 0.20147(12) 0.9356(3) 0.0341(4) Uani 1 1 d . . . . .
C15 C 0.87809(6) 0.49147(11) 0.2234(2) 0.0330(4) Uani 1 1 d . . . . .
H15 H 0.895131 0.548629 0.205670 0.040 Uiso 1 1 calc R U . . .
C13B C 0.56824(7) 0.15751(12) 1.1003(3) 0.0389(4) Uani 1 1 d . . . . .
H13B H 0.548794 0.104896 1.134330 0.047 Uiso 1 1 calc R U . . .
C15B C 0.51928(7) 0.16880(13) 0.8145(3) 0.0413(5) Uani 1 1 d . . . . .
H15B H 0.499442 0.116123 0.845205 0.050 Uiso 1 1 calc R U . . .
C12 C 0.93167(6) 0.41933(11) 0.6652(2) 0.0303(4) Uani 1 1 d . . . . .
H12 H 0.955286 0.441129 0.753057 0.036 Uiso 1 1 calc R U . . .
C11 C 0.91976(7) 0.27870(12) 0.8578(2) 0.0350(4) Uani 1 1 d . . . . .
H11D H 0.894057 0.229938 0.874510 0.052 Uiso 1 1 calc R U . . .
H11E H 0.919698 0.319313 0.962786 0.052 Uiso 1 1 calc R U . . .
H11F H 0.954103 0.251169 0.843678 0.052 Uiso 1 1 calc R U . . .
C7B C 0.58455(7) 0.50004(14) 1.0914(3) 0.0440(5) Uani 1 1 d . . . . .
H7BA H 0.556634 0.474069 1.018311 0.066 Uiso 1 1 calc R U . . .
H7BB H 0.578479 0.565954 1.109054 0.066 Uiso 1 1 calc R U . . .
H7BC H 0.585437 0.469095 1.208193 0.066 Uiso 1 1 calc R U . . .
C7 C 0.90881(7) 0.11658(12) 0.4495(3) 0.0367(4) Uani 1 1 d . . . . .
H7A H 0.936623 0.126730 0.536635 0.055 Uiso 1 1 calc R U . . .
H7B H 0.912458 0.160131 0.349923 0.055 Uiso 1 1 calc R U . . .
H7C H 0.910855 0.053566 0.403397 0.055 Uiso 1 1 calc R U . . .
C17B C 0.54000(7) 0.28996(14) 0.6068(3) 0.0422(4) Uani 1 1 d . . . . .
H17B H 0.534161 0.319166 0.494563 0.051 Uiso 1 1 calc R U . . .
C11B C 0.67748(7) 0.29890(13) 1.2955(3) 0.0399(4) Uani 1 1 d . . . . .
H11A H 0.704705 0.252095 1.299809 0.060 Uiso 1 1 calc R U . . .
H11B H 0.662726 0.307024 1.415588 0.060 Uiso 1 1 calc R U . . .
H11C H 0.692168 0.357307 1.254136 0.060 Uiso 1 1 calc R U . . .
C16B C 0.51077(7) 0.21141(14) 0.6550(3) 0.0452(5) Uani 1 1 d . . . . .
H16B H 0.485125 0.188446 0.575426 0.054 Uiso 1 1 calc R U . . .
H3BA H 0.7765(8) 0.3758(17) 0.690(3) 0.047(6) Uiso 1 1 d . . . . .
H3BB H 0.7874(9) 0.4807(17) 0.657(3) 0.052(6) Uiso 1 1 d . . . . .
H3A H 0.7092(8) 0.2393(17) 0.808(3) 0.047(6) Uiso 1 1 d . . . . .
H3B H 0.6935(9) 0.1360(17) 0.807(3) 0.052(6) Uiso 1 1 d . . . . .

loop_
_atom_site_aniso_label
_atom_site_aniso_U_11
_atom_site_aniso_U_22
_atom_site_aniso_U_33
_atom_site_aniso_U_23
_atom_site_aniso_U_13
_atom_site_aniso_U_12
N1B 0.0277(6) 0.0229(7) 0.0318(7) 0.0033(6) -0.0011(6) 0.0002(5)
N1 0.0272(6) 0.0200(6) 0.0374(7) 0.0019(6) 0.0020(6) -0.0026(5)
N3B 0.0375(8) 0.0250(7) 0.0451(9) 0.0090(7) 0.0100(7) -0.0002(6)
C10 0.0252(7) 0.0221(8) 0.0361(9) -0.0025(7) 0.0030(6) -0.0001(6)
N3 0.0359(8) 0.0244(8) 0.0830(13) 0.0019(8) 0.0229(9) -0.0055(7)
C9 0.0238(7) 0.0184(7) 0.0336(8) -0.0017(6) 0.0043(6) -0.0009(6)
C9B 0.0252(7) 0.0226(8) 0.0358(8) -0.0049(7) 0.0045(6) 0.0001(6)
C4 0.0339(8) 0.0222(8) 0.0324(8) 0.0018(6) -0.0012(7) -0.0087(6)
C8B 0.0276(7) 0.0243(8) 0.0287(8) -0.0005(6) -0.0040(6) -0.0010(6)
C2B 0.0305(8) 0.0257(8) 0.0279(7) 0.0044(6) -0.0034(6) -0.0017(6)
C5 0.0372(8) 0.0190(8) 0.0316(8) -0.0004(6) -0.0005(7) -0.0038(6)
C8 0.0262(7) 0.0211(8) 0.0279(7) 0.0013(6) -0.0022(6) -0.0038(6)
C19 0.0227(7) 0.0206(7) 0.0353(8) -0.0002(7) 0.0061(6) 0.0005(6)
C6 0.0298(8) 0.0231(8) 0.0302(8) 0.0000(6) -0.0008(6) -0.0030(6)
C14 0.0247(7) 0.0192(7) 0.0396(9) -0.0006(7) 0.0083(7) 0.0016(6)
C2 0.0281(8) 0.0252(8) 0.0371(8) 0.0038(7) 0.0014(7) -0.0047(6)
C13 0.0276(8) 0.0178(7) 0.0465(9) -0.0032(7) 0.0072(7) -0.0022(6)
C10B 0.0320(8) 0.0255(8) 0.0374(9) -0.0017(7) 0.0063(7) 0.0015(7)
C18 0.0288(8) 0.0245(8) 0.0368(9) 0.0034(7) 0.0027(7) -0.0022(6)
C19B 0.0247(7) 0.0232(8) 0.0405(9) -0.0079(7) 0.0045(7) 0.0030(6)
C6B 0.0309(8) 0.0266(8) 0.0355(9) -0.0058(7) -0.0027(7) -0.0007(7)
C5B 0.0433(10) 0.0226(8) 0.0384(9) -0.0046(7) -0.0002(8) -0.0004(7)
C16 0.0358(9) 0.0284(9) 0.0404(9) 0.0088(7) 0.0051(8) 0.0040(7)
C17 0.0336(8) 0.0317(9) 0.0372(9) 0.0040(7) -0.0011(7) 0.0006(7)
C4B 0.0389(9) 0.0230(8) 0.0333(8) 0.0013(7) -0.0016(7) -0.0047(7)
C18B 0.0307(8) 0.0306(9) 0.0422(10) -0.0061(7) -0.0006(7) 0.0003(7)
C12B 0.0392(9) 0.0287(9) 0.0450(10) 0.0026(8) 0.0097(8) 0.0003(7)
C14B 0.0254(7) 0.0243(8) 0.0525(11) -0.0104(8) 0.0081(7) 0.0009(6)
C15 0.0314(8) 0.0207(8) 0.0468(10) 0.0050(7) 0.0098(7) 0.0002(6)
C13B 0.0353(9) 0.0238(8) 0.0576(12) -0.0019(8) 0.0147(9) -0.0034(7)
C15B 0.0273(8) 0.0286(9) 0.0679(13) -0.0173(9) 0.0030(9) -0.0002(7)
C12 0.0264(8) 0.0231(8) 0.0414(9) -0.0066(7) -0.0001(7) -0.0023(6)
C11 0.0363(9) 0.0302(9) 0.0384(9) -0.0010(7) -0.0059(8) -0.0051(7)
C7B 0.0394(10) 0.0325(9) 0.0601(12) -0.0136(9) 0.0087(9) 0.0006(8)
C7 0.0371(9) 0.0258(8) 0.0472(10) -0.0070(8) 0.0083(8) -0.0025(7)
C17B 0.0363(9) 0.0414(11) 0.0490(11) -0.0110(9) -0.0084(9) 0.0063(8)
C11B 0.0427(10) 0.0355(10) 0.0415(10) 0.0038(9) -0.0037(8) -0.0017(8)
C16B 0.0286(9) 0.0395(10) 0.0674(14) -0.0240(10) -0.0094(9) 0.0031(7)

loop_
_atom_type_symbol
_atom_type_description
_atom_type_scat_dispersion_real
_atom_type_scat_dispersion_imag
_atom_type_scat_source
C C 0.0181 0.0091 'International Tables Vol C Tables 4.2.6.8 and 6.1.1.4'
H H 0.0000 0.0000 'International Tables Vol C Tables 4.2.6.8 and 6.1.1.4'
N N 0.0311 0.0180 'International Tables Vol C Tables 4.2.6.8 and 6.1.1.4'

loop_
_exptl_crystal_face_index_h
_exptl_crystal_face_index_k
_exptl_crystal_face_index_l
_exptl_crystal_face_perp_dist
0 0 -1 0.0356
0 0 1 0.0356
0 -1 0 0.0787
0 1 0 0.0787
-1 0 0 0.0155
1 0 0 0.0155

loop_
_geom_angle_atom_site_label_1
_geom_angle_atom_site_label_2
_geom_angle_atom_site_label_3
_geom_angle
_geom_angle_site_symmetry_1
_geom_angle_site_symmetry_3
_geom_angle_publ_flag
C2B N1B C8B 118.73(14) . . ?
C2 N1 C8 118.77(14) . . ?
C2B N3B H3BA 117.7(14) . . ?
C2B N3B H3BB 120.7(15) . . ?
H3BA N3B H3BB 121(2) . . ?
C9 C10 C12 118.64(15) . . ?
C9 C10 C11 122.59(14) . . ?
C12 C10 C11 118.76(15) . . ?
C2 N3 H3A 119.1(14) . . ?
C2 N3 H3B 120.7(15) . . ?
H3A N3 H3B 120(2) . . ?
C10 C9 C8 121.42(14) . . ?
C10 C9 C19 120.95(14) . . ?
C19 C9 C8 117.53(14) . . ?
C10B C9B C8B 121.21(15) . . ?
C10B C9B C19B 121.09(15) . . ?
C19B C9B C8B 117.69(15) . . ?
C5 C4 H4 120.6 . . ?
C5 C4 C2 118.70(15) . . ?
C2 C4 H4 120.6 . . ?
N1B C8B C9B 114.58(14) . . ?
N1B C8B C6B 123.93(15) . . ?
C6B C8B C9B 121.46(15) . . ?
N1B C2B N3B 116.36(15) . . ?
N1B C2B C4B 121.15(15) . . ?
N3B C2B C4B 122.50(15) . . ?
C4 C5 H5 119.3 . . ?
C4 C5 C6 121.36(15) . . ?
C6 C5 H5 119.3 . . ?
N1 C8 C9 113.12(13) . . ?
N1 C8 C6 124.14(14) . . ?
C6 C8 C9 122.71(14) . . ?
C14 C19 C9 119.35(15) . . ?
C18 C19 C9 122.26(14) . . ?
C18 C19 C14 118.40(15) . . ?
C5 C6 C7 121.86(15) . . ?
C8 C6 C5 115.93(14) . . ?
C8 C6 C7 122.20(14) . . ?
C13 C14 C19 118.65(15) . . ?
C15 C14 C19 118.86(16) . . ?
C15 C14 C13 122.49(15) . . ?
N1 C2 N3 116.52(15) . . ?
N1 C2 C4 121.10(15) . . ?
N3 C2 C4 122.38(15) . . ?
C14 C13 H13 119.8 . . ?
C12 C13 C14 120.46(15) . . ?
C12 C13 H13 119.8 . . ?
C9B C10B C12B 118.68(16) . . ?
C9B C10B C11B 122.82(15) . . ?
C12B C10B C11B 118.50(16) . . ?
C19 C18 H18 119.3 . . ?
C17 C18 C19 121.36(15) . . ?
C17 C18 H18 119.3 . . ?
C18B C19B C9B 122.32(15) . . ?
C18B C19B C14B 118.41(16) . . ?
C14B C19B C9B 119.24(16) . . ?
C8B C6B C5B 116.13(15) . . ?
C8B C6B C7B 121.67(15) . . ?
C5B C6B C7B 122.20(16) . . ?
C6B C5B H5B 119.4 . . ?
C4B C5B C6B 121.14(16) . . ?
C4B C5B H5B 119.4 . . ?
C17 C16 H16 120.0 . . ?
C15 C16 H16 120.0 . . ?
C15 C16 C17 120.06(16) . . ?
C18 C17 C16 119.89(17) . . ?
C18 C17 H17 120.1 . . ?
C16 C17 H17 120.1 . . ?
C2B C4B H4B 120.6 . . ?
C5B C4B C2B 118.80(15) . . ?
C5B C4B H4B 120.6 . . ?
C19B C18B H18B 119.4 . . ?
C17B C18B C19B 121.14(17) . . ?
C17B C18B H18B 119.4 . . ?
C10B C12B H12B 119.4 . . ?
C13B C12B C10B 121.25(18) . . ?
C13B C12B H12B 119.4 . . ?
C13B C14B C19B 118.23(16) . . ?
C13B C14B C15B 122.86(17) . . ?
C15B C14B C19B 118.89(18) . . ?
C14 C15 H15 119.3 . . ?
C16 C15 C14 121.42(15) . . ?
C16 C15 H15 119.3 . . ?
C12B C13B C14B 121.46(17) . . ?
C12B C13B H13B 119.3 . . ?
C14B C13B H13B 119.3 . . ?
C14B C15B H15B 119.4 . . ?
C16B C15B C14B 121.16(18) . . ?
C16B C15B H15B 119.4 . . ?
C10 C12 H12 119.0 . . ?
C13 C12 C10 121.93(16) . . ?
C13 C12 H12 119.0 . . ?
C10 C11 H11D 109.5 . . ?
C10 C11 H11E 109.5 . . ?
C10 C11 H11F 109.5 . . ?
H11D C11 H11E 109.5 . . ?
H11D C11 H11F 109.5 . . ?
H11E C11 H11F 109.5 . . ?
C6B C7B H7BA 109.5 . . ?
C6B C7B H7BB 109.5 . . ?
C6B C7B H7BC 109.5 . . ?
H7BA C7B H7BB 109.5 . . ?
H7BA C7B H7BC 109.5 . . ?
H7BB C7B H7BC 109.5 . . ?
C6 C7 H7A 109.5 . . ?
C6 C7 H7B 109.5 . . ?
C6 C7 H7C 109.5 . . ?
H7A C7 H7B 109.5 . . ?
H7A C7 H7C 109.5 . . ?
H7B C7 H7C 109.5 . . ?
C18B C17B H17B 119.9 . . ?
C18B C17B C16B 120.2(2) . . ?
C16B C17B H17B 119.9 . . ?
C10B C11B H11A 109.5 . . ?
C10B C11B H11B 109.5 . . ?
C10B C11B H11C 109.5 . . ?
H11A C11B H11B 109.5 . . ?
H11A C11B H11C 109.5 . . ?
H11B C11B H11C 109.5 . . ?
C15B C16B C17B 120.19(17) . . ?
C15B C16B H16B 119.9 . . ?
C17B C16B H16B 119.9 . . ?

loop_
_geom_bond_atom_site_label_1
_geom_bond_atom_site_label_2
_geom_bond_distance
_geom_bond_site_symmetry_2
_geom_bond_publ_flag
N1B C8B 1.351(2) . ?
N1B C2B 1.344(2) . ?
N1 C8 1.348(2) . ?
N1 C2 1.346(2) . ?
N3B C2B 1.359(2) . ?
N3B H3BA 0.91(2) . ?
N3B H3BB 0.90(2) . ?
C10 C9 1.378(2) . ?
C10 C12 1.423(2) . ?
C10 C11 1.501(2) . ?
N3 C2 1.354(2) . ?
N3 H3A 0.89(2) . ?
N3 H3B 0.91(2) . ?
C9 C8 1.505(2) . ?
C9 C19 1.427(2) . ?
C9B C8B 1.501(2) . ?
C9B C10B 1.377(2) . ?
C9B C19B 1.428(2) . ?
C4 H4 0.9500 . ?
C4 C5 1.367(2) . ?
C4 C2 1.407(2) . ?
C8B C6B 1.385(2) . ?
C2B C4B 1.404(2) . ?
C5 H5 0.9500 . ?
C5 C6 1.403(2) . ?
C8 C6 1.385(2) . ?
C19 C14 1.426(2) . ?
C19 C18 1.419(2) . ?
C6 C7 1.508(2) . ?
C14 C13 1.418(2) . ?
C14 C15 1.416(2) . ?
C13 H13 0.9500 . ?
C13 C12 1.364(2) . ?
C10B C12B 1.425(2) . ?
C10B C11B 1.509(3) . ?
C18 H18 0.9500 . ?
C18 C17 1.370(2) . ?
C19B C18B 1.417(3) . ?
C19B C14B 1.427(2) . ?
C6B C5B 1.401(2) . ?
C6B C7B 1.509(2) . ?
C5B H5B 0.9500 . ?
C5B C4B 1.370(3) . ?
C16 H16 0.9500 . ?
C16 C17 1.419(2) . ?
C16 C15 1.362(3) . ?
C17 H17 0.9500 . ?
C4B H4B 0.9500 . ?
C18B H18B 0.9500 . ?
C18B C17B 1.363(3) . ?
C12B H12B 0.9500 . ?
C12B C13B 1.360(3) . ?
C14B C13B 1.412(3) . ?
C14B C15B 1.415(3) . ?
C15 H15 0.9500 . ?
C13B H13B 0.9500 . ?
C15B H15B 0.9500 . ?
C15B C16B 1.358(3) . ?
C12 H12 0.9500 . ?
C11 H11D 0.9800 . ?
C11 H11E 0.9800 . ?
C11 H11F 0.9800 . ?
C7B H7BA 0.9800 . ?
C7B H7BB 0.9800 . ?
C7B H7BC 0.9800 . ?
C7 H7A 0.9800 . ?
C7 H7B 0.9800 . ?
C7 H7C 0.9800 . ?
C17B H17B 0.9500 . ?
C17B C16B 1.416(3) . ?
C11B H11A 0.9800 . ?
C11B H11B 0.9800 . ?
C11B H11C 0.9800 . ?
C16B H16B 0.9500 . ?

loop_
_geom_torsion_atom_site_label_1
_geom_torsion_atom_site_label_2
_geom_torsion_atom_site_label_3
_geom_torsion_atom_site_label_4
_geom_torsion
_geom_torsion_site_symmetry_1
_geom_torsion_site_symmetry_2
_geom_torsion_site_symmetry_3
_geom_torsion_site_symmetry_4
_geom_torsion_publ_flag
N1B C8B C6B C5B -2.9(2) . . . . ?
N1B C8B C6B C7B 176.67(16) . . . . ?
N1B C2B C4B C5B -3.4(3) . . . . ?
N1 C8 C6 C5 0.1(2) . . . . ?
N1 C8 C6 C7 179.07(16) . . . . ?
N3B C2B C4B C5B 177.07(16) . . . . ?
C10 C9 C8 N1 91.34(18) . . . . ?
C10 C9 C8 C6 -90.5(2) . . . . ?
C10 C9 C19 C14 -1.1(2) . . . . ?
C10 C9 C19 C18 178.89(15) . . . . ?
C9 C10 C12 C13 -1.0(2) . . . . ?
C9 C8 C6 C5 -177.83(15) . . . . ?
C9 C8 C6 C7 1.1(2) . . . . ?
C9 C19 C14 C13 -0.3(2) . . . . ?
C9 C19 C14 C15 179.62(14) . . . . ?
C9 C19 C18 C17 -179.27(15) . . . . ?
C9B C8B C6B C5B 179.29(16) . . . . ?
C9B C8B C6B C7B -1.1(3) . . . . ?
C9B C10B C12B C13B 0.3(3) . . . . ?
C9B C19B C18B C17B 178.77(16) . . . . ?
C9B C19B C14B C13B -0.6(2) . . . . ?
C9B C19B C14B C15B -179.39(15) . . . . ?
C4 C5 C6 C8 -0.6(2) . . . . ?
C4 C5 C6 C7 -179.56(17) . . . . ?
C8B N1B C2B N3B -177.75(15) . . . . ?
C8B N1B C2B C4B 2.6(2) . . . . ?
C8B C9B C10B C12B 179.17(15) . . . . ?
C8B C9B C10B C11B -1.2(2) . . . . ?
C8B C9B C19B C18B 2.6(2) . . . . ?
C8B C9B C19B C14B -178.99(14) . . . . ?
C8B C6B C5B C4B 2.1(3) . . . . ?
C2B N1B C8B C9B 178.51(14) . . . . ?
C2B N1B C8B C6B 0.6(2) . . . . ?
C5 C4 C2 N1 0.2(3) . . . . ?
C5 C4 C2 N3 -179.78(18) . . . . ?
C8 N1 C2 N3 179.31(17) . . . . ?
C8 N1 C2 C4 -0.6(2) . . . . ?
C8 C9 C19 C14 175.30(13) . . . . ?
C8 C9 C19 C18 -4.7(2) . . . . ?
C19 C9 C8 N1 -85.04(17) . . . . ?
C19 C9 C8 C6 93.13(19) . . . . ?
C19 C14 C13 C12 1.0(2) . . . . ?
C19 C14 C15 C16 -0.3(2) . . . . ?
C19 C18 C17 C16 -0.4(3) . . . . ?
C14 C19 C18 C17 0.7(2) . . . . ?
C14 C13 C12 C10 -0.4(2) . . . . ?
C2 N1 C8 C9 178.63(14) . . . . ?
C2 N1 C8 C6 0.5(2) . . . . ?
C2 C4 C5 C6 0.5(2) . . . . ?
C13 C14 C15 C16 179.60(16) . . . . ?
C10B C9B C8B N1B 87.45(19) . . . . ?
C10B C9B C8B C6B -94.6(2) . . . . ?
C10B C9B C19B C18B -176.37(15) . . . . ?
C10B C9B C19B C14B 2.1(2) . . . . ?
C10B C12B C13B C14B 1.2(3) . . . . ?
C18 C19 C14 C13 179.72(14) . . . . ?
C18 C19 C14 C15 -0.4(2) . . . . ?
C19B C9B C8B N1B -91.51(17) . . . . ?
C19B C9B C8B C6B 86.48(19) . . . . ?
C19B C9B C10B C12B -1.9(2) . . . . ?
C19B C9B C10B C11B 177.70(15) . . . . ?
C19B C18B C17B C16B 0.4(3) . . . . ?
C19B C14B C13B C12B -1.0(2) . . . . ?
C19B C14B C15B C16B 0.7(2) . . . . ?
C6B C5B C4B C2B 0.9(3) . . . . ?
C17 C16 C15 C14 0.7(3) . . . . ?
C18B C19B C14B C13B 177.93(15) . . . . ?
C18B C19B C14B C15B -0.9(2) . . . . ?
C18B C17B C16B C15B -0.6(3) . . . . ?
C14B C19B C18B C17B 0.3(2) . . . . ?
C14B C15B C16B C17B 0.1(3) . . . . ?
C15 C14 C13 C12 -178.91(15) . . . . ?
C15 C16 C17 C18 -0.3(3) . . . . ?
C13B C14B C15B C16B -178.05(16) . . . . ?
C15B C14B C13B C12B 177.73(17) . . . . ?
C12 C10 C9 C8 -174.52(14) . . . . ?
C12 C10 C9 C19 1.7(2) . . . . ?
C11 C10 C9 C8 6.4(2) . . . . ?
C11 C10 C9 C19 -177.37(15) . . . . ?
C11 C10 C12 C13 178.11(15) . . . . ?
C7B C6B C5B C4B -177.48(17) . . . . ?
C11B C10B C12B C13B -179.34(16) . . . . ?

loop_
_exptl_oxdiff_crystal_face_indexfrac_h
_exptl_oxdiff_crystal_face_indexfrac_k
_exptl_oxdiff_crystal_face_indexfrac_l
_exptl_oxdiff_crystal_face_x
_exptl_oxdiff_crystal_face_y
_exptl_oxdiff_crystal_face_z
0.0017 -0.0002 -0.9997 0.2067 0.0009 0.0037
-0.0017 0.0002 0.9997 -0.2067 -0.0009 -0.0037
-0.0029 -0.9994 0.0001 -0.0019 0.0371 0.0992
0.0029 0.9994 -0.0001 0.0019 -0.0371 -0.0992
-0.9995 0.0002 -0.0001 -0.0001 -0.0557 0.0209
0.9995 -0.0002 0.0001 0.0001 0.0557 -0.0209
